data_7118153
loop_
_publ_author_name
'Vladimir Bulicanu'
'Kasper S. Pedersen'
'Mathieu Rouzieres'
'Jesper Bendix'
'Pierre Dechambenoit'
'Rodolphe Clerac'
'Elizabeth A. Hillard'

_publ_section_title
;
 One-dimensional coordination polymers of [Co3(dpa)4]^2+^ and [MF6]^2-^ (M
 = ReIV, ZrIV and SnIV)
;
_journal_coden_Cambridge 182
_journal_name_full Chem.Commun.
_journal_page_first 17748
_journal_paper_doi 10.1039/C5cc06704A
_journal_volume 51
_journal_year 2015
_chemical_formula_moiety 'F6 Re, 2(C24 H20 P), C2 H3 N'
_chemical_formula_sum 'C50 H43 F6 N P2 Re'
_chemical_formula_weight 1020.05
_space_group_crystal_system triclinic
_space_group_IT_number 2
_space_group_name_Hall '-P 1'
_space_group_name_H-M_alt 'P -1'
_symmetry_Int_Tables_number 2
_symmetry_space_group_name_Hall '-P 1'
_symmetry_space_group_name_H-M 'P -1'
_atom_sites_solution_primary iterative
_audit_creation_date 2015-07-10
_audit_creation_method
;
Olex2 1.2
(compiled 2015.01.26 svn.r3151 for OlexSys, GUI svn.r4998)
;
_audit_update_record
;
2015-07-29 deposited with the CCDC.
2015-10-16 downloaded from the CCDC.
;
_cell_angle_alpha 104.686(1)
_cell_angle_beta 92.005(1)
_cell_angle_gamma 106.919(1)
_cell_formula_units_Z 2
_cell_length_a 9.9941(3)
_cell_length_b 10.9876(4)
_cell_length_c 21.1474(7)
_cell_measurement_temperature 100.0
_cell_volume 2134.23(12)
_computing_molecular_graphics 'Olex2 (Dolomanov et al., 2009)'
_computing_publication_material 'Olex2 (Dolomanov et al., 2009)'
_computing_structure_refinement 'olex2.refine (Bourhis et al., 2015)'
_computing_structure_solution 'olex2.solve (Bourhis et al., 2015)'
_diffrn_ambient_temperature 100.0
_diffrn_detector 'Bruker APEX2 area detector'
_diffrn_detector_area_resol_mean 7.9
_diffrn_detector_type 'CCD area detector'
_diffrn_measured_fraction_theta_full 0.9978
_diffrn_measured_fraction_theta_max 0.9978
_diffrn_measurement_device 'three-circle diffractometer'
_diffrn_measurement_device_type 'Bruker APEX2 microsource'
_diffrn_measurement_method '\w and \f scans'
_diffrn_radiation_monochromator 'mirror optics'
_diffrn_radiation_probe x-ray
_diffrn_radiation_type 'Mo K\a'
_diffrn_radiation_wavelength 0.71073
_diffrn_reflns_av_R_equivalents 0.0365
_diffrn_reflns_av_unetI/netI 0.0220
_diffrn_reflns_limit_h_max 12
_diffrn_reflns_limit_h_min -12
_diffrn_reflns_limit_k_max 13
_diffrn_reflns_limit_k_min -13
_diffrn_reflns_limit_l_max 25
_diffrn_reflns_limit_l_min -25
_diffrn_reflns_number 52904
_diffrn_reflns_theta_full 25.3786
_diffrn_reflns_theta_max 25.38
_diffrn_reflns_theta_min 1.00
_diffrn_source 'microfocus sealed X-ray tube'
_diffrn_source_type 'Incoatec I\ms'
_exptl_absorpt_coefficient_mu 2.985
_exptl_absorpt_correction_T_max 0.7452
_exptl_absorpt_correction_T_min 0.6300
_exptl_absorpt_correction_type multi-scan
_exptl_crystal_colour 'clear yellowish'
_exptl_crystal_colour_lustre clear
_exptl_crystal_colour_modifier yellowish
_exptl_crystal_density_diffrn 1.5872
_exptl_crystal_description block
_exptl_crystal_F_000 1017.1629
_exptl_crystal_size_max 0.1
_exptl_crystal_size_mid 0.06
_exptl_crystal_size_min 0.04
_refine_diff_density_max 1.6162
_refine_diff_density_min -1.0381
_refine_diff_density_rms 0.0922
_refine_ls_d_res_high 0.8291
_refine_ls_d_res_low 20.3147
_refine_ls_goodness_of_fit_ref 1.0544
_refine_ls_hydrogen_treatment mixed
_refine_ls_matrix_type full
_refine_ls_number_constraints 84
_refine_ls_number_parameters 541
_refine_ls_number_reflns 7816
_refine_ls_number_restraints 0
_refine_ls_restrained_S_all 1.0544
_refine_ls_R_factor_all 0.0205
_refine_ls_R_factor_gt 0.0190
_refine_ls_shift/su_max 0.0000
_refine_ls_shift/su_mean 0.0000
_refine_ls_structure_factor_coef Fsqd
_refine_ls_weighting_details 'w=1/[\s^2^(Fo^2^)+(0.0165P)^2^+3.0033P] where P=(Fo^2^+2Fc^2^)/3'
_refine_ls_weighting_scheme calc
_refine_ls_wR_factor_gt 0.0439
_refine_ls_wR_factor_ref 0.0461
_reflns_Friedel_coverage 0.0
_reflns_limit_h_max 12
_reflns_limit_h_min -12
_reflns_limit_k_max 12
_reflns_limit_k_min -13
_reflns_limit_l_max 25
_reflns_limit_l_min 0
_reflns_number_gt 7493
_reflns_number_total 7816
_reflns_threshold_expression I>=2u(I)
_cod_data_source_file c5cc06704a2.cif
_cod_data_source_block global
_cod_database_code 7118153
_olex2_refinement_description
;
1. Fixed Uiso
 At 1.2 times of:
  All C(H) groups
 At 1.5 times of:
  All C(H,H,H) groups
2.a Aromatic/amide H refined with riding coordinates:
 C1(H1), C2(H2), C3(H3), C7(H7), C8(H8), C9(H9), C10(H10), C11(H11), C12(H12),
 C13(H13), C14(H14), C16(H16), C17(H17), C18(H18), C19(H19), C20(H20), C21(H21),
  C22(H22), C23(H23), C24(H24), C25(H25), C26(H26), C27(H27), C30(H30),
 C31(H31), C32(H32), C33(H33), C34(H34), C35(H35), C38(H38), C39(H39), C40(H40),
  C41(H41), C42(H42), C43(H43), C44(H44), C45(H45), C46(H46), C47(H47), C48(H48)
2.b Idealised Me refined as rotating group:
 C50(H50a,H50b,H50c)
;
_olex2_submission_special_instructions 'No special instructions were received'

loop_
_space_group_symop_id
_space_group_symop_operation_xyz
1 x,y,z
2 -x,-y,-z

loop_
_atom_site_label
_atom_site_type_symbol
_atom_site_fract_x
_atom_site_fract_y
_atom_site_fract_z
_atom_site_U_iso_or_equiv
_atom_site_adp_type
_atom_site_occupancy
_atom_site_refinement_flags_posn
Re1 Re 0.005208(9) 0.251277(8) 0.257731(4) 0.01117(4) Uani 1.000000 .
F1 F 0.06547(14) 0.22144(13) 0.16977(6) 0.0150(3) Uani 1.000000 .
F2 F -0.05426(14) 0.28399(14) 0.34571(6) 0.0183(3) Uani 1.000000 .
F3 F -0.19100(14) 0.18243(13) 0.21810(6) 0.0161(3) Uani 1.000000 .
F4 F -0.00153(14) 0.07225(13) 0.25836(7) 0.0176(3) Uani 1.000000 .
F5 F 0.01589(14) 0.43268(13) 0.25775(7) 0.0171(3) Uani 1.000000 .
F6 F 0.20237(14) 0.31912(14) 0.29709(7) 0.0169(3) Uani 1.000000 .
C51 C 0.4221(2) -0.3387(2) 0.12124(11) 0.0120(5) Uani 1.000000 .
P1 P -0.44289(6) 0.74446(6) 0.42572(3) 0.01030(12) Uani 1.000000 .
N3 N -0.1287(3) 0.7453(3) 0.23116(13) 0.0361(6) Uani 1.000000 .
C1 C 0.1630(3) -0.4078(3) -0.12023(12) 0.0259(6) Uani 1.000000 .
H1 H 0.1049(3) -0.4454(3) -0.16122(12) 0.0311(7) Uiso 1.000000 R
C2 C 0.2316(3) -0.4826(3) -0.09606(13) 0.0278(6) Uani 1.000000 .
H2 H 0.2183(3) -0.5718(3) -0.11989(13) 0.0334(7) Uiso 1.000000 R
C3 C 0.3196(3) -0.4272(3) -0.03709(12) 0.0214(5) Uani 1.000000 .
H3 H 0.3676(3) -0.4779(3) -0.02074(12) 0.0257(7) Uiso 1.000000 R
C4 C 0.3371(2) -0.2967(2) -0.00203(11) 0.0145(5) Uani 1.000000 .
P2 P 0.45544(6) -0.22346(6) 0.07258(3) 0.01057(12) Uani 1.000000 .
C6 C 0.6348(2) -0.1838(2) 0.05490(11) 0.0134(5) Uani 1.000000 .
C7 C 0.7431(3) -0.1054(2) 0.10534(12) 0.0165(5) Uani 1.000000 .
H7 H 0.7212(3) -0.0704(2) 0.14819(12) 0.0198(6) Uiso 1.000000 R
C8 C 0.8822(3) -0.0789(3) 0.09257(13) 0.0213(5) Uani 1.000000 .
H8 H 0.9560(3) -0.0264(3) 0.12675(13) 0.0256(7) Uiso 1.000000 R
C9 C 0.9135(3) -0.1292(3) 0.02986(14) 0.0249(6) Uani 1.000000 .
H9 H 1.0091(3) -0.1121(3) 0.02150(14) 0.0298(7) Uiso 1.000000 R
C10 C 0.3613(3) -0.4988(2) 0.20588(12) 0.0214(6) Uani 1.000000 .
H10 H 0.3402(3) -0.5520(2) 0.23551(12) 0.0256(7) Uiso 1.000000 R
C11 C 0.4974(3) -0.4201(2) 0.20714(12) 0.0213(6) Uani 1.000000 .
H11 H 0.5702(3) -0.4216(2) 0.23679(12) 0.0255(7) Uiso 1.000000 R
C12 C 0.5294(3) -0.3385(2) 0.16537(12) 0.0170(5) Uani 1.000000 .
H12 H 0.6231(3) -0.2833(2) 0.16692(12) 0.0204(6) Uiso 1.000000 R
C13 C 0.1784(3) -0.2791(3) -0.08521(12) 0.0215(6) Uani 1.000000 .
H13 H 0.1295(3) -0.2291(3) -0.10162(12) 0.0258(7) Uiso 1.000000 R
C14 C 0.2655(2) -0.2229(3) -0.02598(12) 0.0168(5) Uani 1.000000 .
H14 H 0.2764(2) -0.1343(3) -0.00180(12) 0.0201(6) Uiso 1.000000 R
C15 C 0.4180(3) -0.0768(2) 0.11671(11) 0.0140(5) Uani 1.000000 .
C16 C 0.5071(3) 0.0490(2) 0.12031(12) 0.0170(5) Uani 1.000000 .
H16 H 0.5926(3) 0.0592(2) 0.10095(12) 0.0204(6) Uiso 1.000000 R
C17 C 0.4705(3) 0.1594(3) 0.15232(13) 0.0218(6) Uani 1.000000 .
H17 H 0.5311(3) 0.2455(3) 0.15494(13) 0.0262(7) Uiso 1.000000 R
C18 C 0.3453(3) 0.1445(3) 0.18057(12) 0.0221(6) Uani 1.000000 .
H18 H 0.3202(3) 0.2204(3) 0.20199(12) 0.0266(7) Uiso 1.000000 R
C19 C 0.2566(3) 0.0190(3) 0.17768(12) 0.0213(6) Uani 1.000000 .
H19 H 0.1716(3) 0.0092(3) 0.19749(12) 0.0256(7) Uiso 1.000000 R
C20 C 0.2927(3) -0.0915(2) 0.14576(12) 0.0177(5) Uani 1.000000 .
H20 H 0.2323(3) -0.1774(2) 0.14357(12) 0.0212(6) Uiso 1.000000 R
C21 C 0.6673(3) -0.2325(2) -0.00847(12) 0.0183(5) Uani 1.000000 .
H21 H 0.5940(3) -0.2848(2) -0.04291(12) 0.0219(6) Uiso 1.000000 R
C22 C 0.8069(3) -0.2042(3) -0.02094(13) 0.0256(6) Uani 1.000000 .
H22 H 0.8294(3) -0.2361(3) -0.06404(13) 0.0307(7) Uiso 1.000000 R
C23 C 0.2848(3) -0.4211(2) 0.11899(12) 0.0176(5) Uani 1.000000 .
H23 H 0.2121(3) -0.4226(2) 0.08837(12) 0.0211(6) Uiso 1.000000 R
C24 C 0.2548(3) -0.5003(2) 0.16131(12) 0.0199(5) Uani 1.000000 .
H24 H 0.1613(3) -0.5558(2) 0.15994(12) 0.0239(6) Uiso 1.000000 R
C25 C -0.4342(3) 1.0147(2) 0.29175(11) 0.0178(5) Uani 1.000000 .
H25 H -0.4325(3) 1.0708(2) 0.26398(11) 0.0214(6) Uiso 1.000000 R
C26 C -0.5464(3) 0.9853(2) 0.32785(12) 0.0189(5) Uani 1.000000 .
H26 H -0.6208(3) 1.0220(2) 0.32499(12) 0.0226(6) Uiso 1.000000 R
C27 C -0.5509(3) 0.9024(2) 0.36829(12) 0.0158(5) Uani 1.000000 .
H27 H -0.6275(3) 0.8833(2) 0.39339(12) 0.0189(6) Uiso 1.000000 R
C28 C -0.4423(2) 0.8476(2) 0.37170(11) 0.0121(5) Uani 1.000000 .
C29 C -0.3062(2) 0.8335(2) 0.49299(11) 0.0141(5) Uani 1.000000 .
C30 C -0.2717(3) 0.7635(3) 0.53469(12) 0.0219(6) Uani 1.000000 .
H30 H -0.3204(3) 0.6719(3) 0.52701(12) 0.0263(7) Uiso 1.000000 R
C31 C -0.1665(3) 0.8279(3) 0.58712(13) 0.0258(6) Uani 1.000000 .
H31 H -0.1438(3) 0.7810(3) 0.61583(13) 0.0309(7) Uiso 1.000000 R
C32 C -0.0946(3) 0.9615(3) 0.59740(12) 0.0244(6) Uani 1.000000 .
H32 H -0.0225(3) 1.0057(3) 0.63329(12) 0.0293(7) Uiso 1.000000 R
C33 C -0.8738(3) 0.6514(3) 0.50095(13) 0.0212(6) Uani 1.000000 .
H33 H -0.9637(3) 0.6342(3) 0.51641(13) 0.0254(7) Uiso 1.000000 R
C34 C -0.8631(3) 0.6008(2) 0.43435(13) 0.0194(5) Uani 1.000000 .
H34 H -0.9452(3) 0.5471(2) 0.40503(13) 0.0233(6) Uiso 1.000000 R
C35 C -0.7332(3) 0.6288(2) 0.41112(12) 0.0154(5) Uani 1.000000 .
H35 H -0.7259(3) 0.5972(2) 0.36560(12) 0.0185(6) Uiso 1.000000 R
C36 C -0.6121(2) 0.7044(2) 0.45533(11) 0.0123(5) Uani 1.000000 .
C37 C -0.4018(2) 0.5978(2) 0.38479(11) 0.0129(5) Uani 1.000000 .
C38 C -0.2630(3) 0.6109(2) 0.36997(12) 0.0160(5) Uani 1.000000 .
H38 H -0.1924(3) 0.6947(2) 0.38455(12) 0.0192(6) Uiso 1.000000 R
C39 C -0.2297(3) 0.5023(3) 0.33430(12) 0.0195(5) Uani 1.000000 .
H39 H -0.1364(3) 0.5117(3) 0.32348(12) 0.0233(6) Uiso 1.000000 R
C40 C -0.3320(3) 0.3788(2) 0.31399(12) 0.0195(5) Uani 1.000000 .
H40 H -0.3089(3) 0.3043(2) 0.28883(12) 0.0234(6) Uiso 1.000000 R
C41 C -0.4674(3) 0.3647(2) 0.33059(12) 0.0189(5) Uani 1.000000 .
H41 H -0.5361(3) 0.2798(2) 0.31789(12) 0.0227(6) Uiso 1.000000 R
C42 C -0.5040(2) 0.4736(2) 0.36566(11) 0.0144(5) Uani 1.000000 .
H42 H -0.5973(2) 0.4634(2) 0.37644(11) 0.0173(6) Uiso 1.000000 R
C43 C -0.1270(3) 1.0305(3) 0.55586(13) 0.0228(6) Uani 1.000000 .
H43 H -0.0763(3) 1.1215(3) 0.56304(13) 0.0274(7) Uiso 1.000000 R
C44 C -0.2335(3) 0.9672(2) 0.50358(12) 0.0166(5) Uani 1.000000 .
H44 H -0.2564(3) 1.0148(2) 0.47533(12) 0.0200(6) Uiso 1.000000 R
C45 C -0.3243(3) 0.9626(2) 0.29598(12) 0.0187(5) Uani 1.000000 .
H45 H -0.2461(3) 0.9849(2) 0.27217(12) 0.0224(6) Uiso 1.000000 R
C46 C -0.3290(3) 0.8779(2) 0.33500(11) 0.0161(5) Uani 1.000000 .
H46 H -0.2552(3) 0.8402(2) 0.33697(11) 0.0193(6) Uiso 1.000000 R
C47 C -0.6232(3) 0.7523(2) 0.52196(12) 0.0161(5) Uani 1.000000 .
H47 H -0.5409(3) 0.8025(2) 0.55186(12) 0.0193(6) Uiso 1.000000 R
C48 C -0.7547(3) 0.7264(2) 0.54462(12) 0.0193(5) Uani 1.000000 .
H48 H -0.7627(3) 0.7601(2) 0.58988(12) 0.0232(6) Uiso 1.000000 R
C49 C -0.0226(3) 0.7406(2) 0.24952(13) 0.0264(6) Uani 1.000000 .
C50 C 0.1131(3) 0.7339(3) 0.27394(14) 0.0275(6) Uani 1.000000 .
H50a H 0.1877(4) 0.7805(17) 0.2518(7) 0.0412(9) Uiso 1.000000 GR
H50b H 0.1324(10) 0.7756(17) 0.3215(2) 0.0412(9) Uiso 1.000000 GR
H50c H 0.1103(7) 0.6411(3) 0.2649(9) 0.0412(9) Uiso 1.000000 GR

loop_
_atom_site_aniso_label
_atom_site_aniso_U_11
_atom_site_aniso_U_22
_atom_site_aniso_U_33
_atom_site_aniso_U_12
_atom_site_aniso_U_13
_atom_site_aniso_U_23
Re1 0.00939(5) 0.01442(5) 0.01082(5) 0.00384(4) 0.00313(3) 0.00504(4)
F1 0.0140(7) 0.0190(7) 0.0122(7) 0.0046(6) 0.0032(5) 0.0053(5)
F2 0.0171(7) 0.0271(8) 0.0135(7) 0.0085(6) 0.0068(6) 0.0078(6)
F3 0.0116(7) 0.0213(7) 0.0160(7) 0.0055(6) 0.0015(5) 0.0057(6)
F4 0.0174(7) 0.0176(7) 0.0212(7) 0.0064(6) 0.0057(6) 0.0095(6)
F5 0.0190(7) 0.0147(7) 0.0199(7) 0.0068(6) 0.0061(6) 0.0067(6)
F6 0.0103(7) 0.0245(8) 0.0165(7) 0.0038(6) 0.0017(5) 0.0085(6)
C51 0.0144(12) 0.0118(11) 0.0115(11) 0.0047(9) 0.0043(9) 0.0053(9)
P1 0.0091(3) 0.0136(3) 0.0093(3) 0.0040(2) 0.0019(2) 0.0042(2)
N3 0.0316(15) 0.0408(15) 0.0324(14) 0.0163(12) -0.0027(11) -0.0009(12)
C1 0.0195(14) 0.0435(17) 0.0118(12) 0.0096(12) -0.0025(10) 0.0031(12)
C2 0.0253(15) 0.0297(15) 0.0209(14) 0.0087(12) -0.0049(11) -0.0053(11)
C3 0.0218(14) 0.0241(13) 0.0183(13) 0.0108(11) -0.0018(10) 0.0019(11)
C4 0.0125(12) 0.0225(13) 0.0095(11) 0.0058(10) 0.0014(9) 0.0056(10)
P2 0.0107(3) 0.0133(3) 0.0091(3) 0.0048(2) 0.0022(2) 0.0041(2)
C6 0.0132(12) 0.0151(11) 0.0144(12) 0.0053(9) 0.0033(9) 0.0074(9)
C7 0.0157(12) 0.0180(12) 0.0149(12) 0.0043(10) 0.0028(10) 0.0042(10)
C8 0.0137(13) 0.0212(13) 0.0264(14) 0.0031(10) 0.0007(10) 0.0049(11)
C9 0.0152(13) 0.0268(14) 0.0332(15) 0.0063(11) 0.0111(11) 0.0087(12)
C10 0.0346(16) 0.0156(12) 0.0160(13) 0.0072(11) 0.0077(11) 0.0082(10)
C11 0.0297(15) 0.0219(13) 0.0140(12) 0.0095(11) -0.0012(11) 0.0070(10)
C12 0.0200(13) 0.0161(12) 0.0143(12) 0.0047(10) -0.0003(10) 0.0045(10)
C13 0.0162(13) 0.0345(15) 0.0186(13) 0.0098(11) 0.0014(10) 0.0137(11)
C14 0.0130(12) 0.0227(13) 0.0164(12) 0.0048(10) 0.0048(10) 0.0091(10)
C15 0.0168(12) 0.0172(12) 0.0099(11) 0.0089(10) 0.0006(9) 0.0032(9)
C16 0.0195(13) 0.0201(13) 0.0143(12) 0.0078(10) 0.0042(10) 0.0078(10)
C17 0.0268(14) 0.0164(13) 0.0232(14) 0.0091(11) -0.0013(11) 0.0048(10)
C18 0.0259(14) 0.0234(14) 0.0193(13) 0.0163(11) -0.0024(11) 0.0003(11)
C19 0.0170(13) 0.0317(15) 0.0175(13) 0.0137(11) 0.0019(10) 0.0034(11)
C20 0.0168(13) 0.0193(13) 0.0172(12) 0.0070(10) 0.0017(10) 0.0039(10)
C21 0.0185(13) 0.0219(13) 0.0137(12) 0.0061(10) 0.0032(10) 0.0036(10)
C22 0.0260(15) 0.0298(15) 0.0212(14) 0.0095(12) 0.0127(11) 0.0052(11)
C23 0.0174(13) 0.0189(12) 0.0180(12) 0.0074(10) 0.0021(10) 0.0056(10)
C24 0.0204(13) 0.0175(13) 0.0221(13) 0.0040(10) 0.0087(10) 0.0074(10)
C25 0.0269(14) 0.0133(12) 0.0111(12) 0.0018(10) -0.0025(10) 0.0053(9)
C26 0.0209(13) 0.0184(12) 0.0194(13) 0.0078(10) -0.0009(10) 0.0074(10)
C27 0.0149(12) 0.0186(12) 0.0146(12) 0.0048(10) 0.0030(9) 0.0062(10)
C28 0.0138(12) 0.0114(11) 0.0094(11) 0.0016(9) 0.0004(9) 0.0025(9)
C29 0.0129(12) 0.0217(13) 0.0094(11) 0.0078(10) 0.0016(9) 0.0044(9)
C30 0.0242(14) 0.0228(13) 0.0187(13) 0.0040(11) -0.0007(11) 0.0099(11)
C31 0.0254(15) 0.0385(16) 0.0173(13) 0.0124(13) -0.0032(11) 0.0125(12)
C32 0.0179(13) 0.0358(16) 0.0149(13) 0.0072(12) -0.0039(10) 0.0009(11)
C33 0.0182(13) 0.0218(13) 0.0293(14) 0.0087(11) 0.0136(11) 0.0126(11)
C34 0.0140(12) 0.0191(13) 0.0258(14) 0.0043(10) 0.0026(10) 0.0082(11)
C35 0.0169(12) 0.0168(12) 0.0143(12) 0.0065(10) 0.0015(9) 0.0059(10)
C36 0.0125(12) 0.0146(11) 0.0137(11) 0.0062(9) 0.0065(9) 0.0076(9)
C37 0.0144(12) 0.0179(12) 0.0098(11) 0.0091(10) 0.0022(9) 0.0051(9)
C38 0.0132(12) 0.0188(12) 0.0172(12) 0.0051(10) 0.0025(9) 0.0069(10)
C39 0.0183(13) 0.0261(14) 0.0200(13) 0.0123(11) 0.0058(10) 0.0099(11)
C40 0.0229(14) 0.0193(13) 0.0191(13) 0.0131(11) 0.0016(10) 0.0029(10)
C41 0.0197(13) 0.0167(12) 0.0192(13) 0.0053(10) -0.0021(10) 0.0037(10)
C42 0.0124(12) 0.0188(12) 0.0132(11) 0.0053(10) 0.0005(9) 0.0060(9)
C43 0.0187(13) 0.0234(14) 0.0209(13) 0.0022(11) -0.0006(10) 0.0019(11)
C44 0.0157(12) 0.0203(13) 0.0141(12) 0.0061(10) 0.0016(9) 0.0045(10)
C45 0.0222(13) 0.0194(13) 0.0113(12) 0.0008(11) 0.0037(10) 0.0050(10)
C46 0.0145(12) 0.0194(12) 0.0150(12) 0.0055(10) 0.0021(9) 0.0057(10)
C47 0.0178(13) 0.0167(12) 0.0143(12) 0.0049(10) 0.0035(10) 0.0054(10)
C48 0.0260(14) 0.0209(13) 0.0149(12) 0.0095(11) 0.0113(10) 0.0080(10)
C49 0.0360(17) 0.0182(14) 0.0204(14) 0.0047(12) 0.0022(12) 0.0015(11)
C50 0.0211(14) 0.0278(15) 0.0287(15) 0.0050(12) -0.0011(11) 0.0029(12)

loop_
_atom_type_symbol
_atom_type_scat_dispersion_real
_atom_type_scat_dispersion_imag
_atom_type_scat_Cromer_Mann_a1
_atom_type_scat_Cromer_Mann_a2
_atom_type_scat_Cromer_Mann_a3
_atom_type_scat_Cromer_Mann_a4
_atom_type_scat_Cromer_Mann_b1
_atom_type_scat_Cromer_Mann_b2
_atom_type_scat_Cromer_Mann_b3
_atom_type_scat_Cromer_Mann_b4
_atom_type_scat_Cromer_Mann_c
_atom_type_scat_source
_atom_type_scat_dispersion_source
C 0.00347 0.00161 2.31000 1.02000 1.58860 0.86500 20.84390 10.20750 0.56870 51.65120 0.215599998832 'International Tables Volume C Table 6.1.1.4 (pp. 500-502)' 'Henke, Gullikson and Davis, At. Data and Nucl. Data Tables, 1993, 54, 2'
F 0.01794 0.01033 3.53920 2.64120 1.51700 1.02430 10.28250 4.29440 0.26150 26.14760 0.277599990368 'International Tables Volume C Table 6.1.1.4 (pp. 500-502)' 'Henke, Gullikson and Davis, At. Data and Nucl. Data Tables, 1993, 54, 2'
H 0.00000 0.00000 0.49300 0.32291 0.14019 0.04081 10.51090 26.12570 3.14236 57.79970 0.0030380000826 'International Tables Volume C Table 6.1.1.4 (pp. 500-502)' 'Henke, Gullikson and Davis, At. Data and Nucl. Data Tables, 1993, 54, 2'
N 0.00653 0.00323 12.21260 3.13220 2.01250 1.16630 0.00570 9.89330 28.99750 0.58260 -11.5290002823 'International Tables Volume C Table 6.1.1.4 (pp. 500-502)' 'Henke, Gullikson and Davis, At. Data and Nucl. Data Tables, 1993, 54, 2'
P 0.10434 0.09671 6.43450 4.17910 1.78000 1.49080 1.90670 27.15700 0.52600 68.16450 1.11489999294 'International Tables Volume C Table 6.1.1.4 (pp. 500-502)' 'Henke, Gullikson and Davis, At. Data and Nucl. Data Tables, 1993, 54, 2'
Re -0.86767 7.12843 28.76210 15.71890 14.55640 5.44174 1.67191 9.09227 0.35050 52.08610 10.4720001221 'International Tables Volume C Table 6.1.1.4 (pp. 500-502)' 'Henke, Gullikson and Davis, At. Data and Nucl. Data Tables, 1993, 54, 2'

loop_
_geom_angle_atom_site_label_1
_geom_angle_atom_site_label_2
_geom_angle_atom_site_label_3
_geom_angle
_geom_angle_site_symmetry_1
_geom_angle_site_symmetry_3
F2 Re1 F1 179.12(5) . .
F3 Re1 F1 89.47(5) . .
F3 Re1 F2 90.72(6) . .
F4 Re1 F1 90.20(6) . .
F4 Re1 F2 90.67(6) . .
F4 Re1 F3 89.17(6) . .
F5 Re1 F1 89.73(6) . .
F5 Re1 F2 89.40(6) . .
F5 Re1 F3 91.94(6) . .
F5 Re1 F4 178.89(5) . .
F6 Re1 F1 90.26(5) . .
F6 Re1 F2 89.55(6) . .
F6 Re1 F3 179.55(5) . .
F6 Re1 F4 90.47(6) . .
F6 Re1 F5 88.42(6) . .
C12 C51 P2 120.43(18) . .
C23 C51 P2 119.37(17) . .
C23 C51 C12 120.0(2) . .
C29 P1 C28 108.59(11) . .
C36 P1 C28 108.77(11) . .
C36 P1 C29 110.62(11) . .
C37 P1 C28 111.22(11) . .
C37 P1 C29 106.34(11) . .
C37 P1 C36 111.27(11) . .
C2 C1 H1 119.74(16) . .
C13 C1 H1 119.74(15) . .
C13 C1 C2 120.5(2) . .
H2 C2 C1 119.96(16) . .
C3 C2 C1 120.1(3) . .
C3 C2 H2 119.96(16) . .
H3 C3 C2 120.20(16) . .
C4 C3 C2 119.6(2) . .
C4 C3 H3 120.20(14) . .
P2 C4 C3 119.57(18) . .
C14 C4 C3 120.0(2) . .
C14 C4 P2 120.38(19) . .
C4 P2 C51 108.08(11) . .
C6 P2 C51 110.63(11) . .
C6 P2 C4 110.59(11) . .
C15 P2 C51 108.75(11) . .
C15 P2 C4 108.26(11) . .
C15 P2 C6 110.46(11) . .
C7 C6 P2 119.60(18) . .
C21 C6 P2 120.52(18) . .
C21 C6 C7 119.9(2) . .
H7 C7 C6 120.08(14) . .
C8 C7 C6 119.8(2) . .
C8 C7 H7 120.08(15) . .
H8 C8 C7 120.06(15) . .
C9 C8 C7 119.9(2) . .
C9 C8 H8 120.06(15) . .
H9 C9 C8 119.61(15) . .
C22 C9 C8 120.8(2) . .
C22 C9 H9 119.61(16) . .
C11 C10 H10 119.95(14) . .
C24 C10 H10 119.95(15) . .
C24 C10 C11 120.1(2) . .
H11 C11 C10 119.66(14) . .
C12 C11 C10 120.7(2) . .
C12 C11 H11 119.66(15) . .
C11 C12 C51 119.2(2) . .
H12 C12 C51 120.40(14) . .
H12 C12 C11 120.40(15) . .
H13 C13 C1 120.05(15) . .
C14 C13 C1 119.9(2) . .
C14 C13 H13 120.05(15) . .
C13 C14 C4 119.8(2) . .
H14 C14 C4 120.08(14) . .
H14 C14 C13 120.08(15) . .
C16 C15 P2 121.71(19) . .
C20 C15 P2 118.25(18) . .
C20 C15 C16 120.0(2) . .
H16 C16 C15 120.17(14) . .
C17 C16 C15 119.7(2) . .
C17 C16 H16 120.17(15) . .
H17 C17 C16 119.91(15) . .
C18 C17 C16 120.2(2) . .
C18 C17 H17 119.91(15) . .
H18 C18 C17 119.81(15) . .
C19 C18 C17 120.4(2) . .
C19 C18 H18 119.81(15) . .
H19 C19 C18 120.18(15) . .
C20 C19 C18 119.6(2) . .
C20 C19 H19 120.18(16) . .
C19 C20 C15 120.1(2) . .
H20 C20 C15 119.94(14) . .
H20 C20 C19 119.94(16) . .
H21 C21 C6 120.07(14) . .
C22 C21 C6 119.9(2) . .
C22 C21 H21 120.07(15) . .
C21 C22 C9 119.8(2) . .
H22 C22 C9 120.12(16) . .
H22 C22 C21 120.12(15) . .
H23 C23 C51 120.00(13) . .
C24 C23 C51 120.0(2) . .
C24 C23 H23 120.00(15) . .
C23 C24 C10 120.0(2) . .
H24 C24 C10 119.99(15) . .
H24 C24 C23 119.99(15) . .
C26 C25 H25 119.87(14) . .
C45 C25 H25 119.87(14) . .
C45 C25 C26 120.3(2) . .
H26 C26 C25 119.77(14) . .
C27 C26 C25 120.5(2) . .
C27 C26 H26 119.77(15) . .
H27 C27 C26 120.23(15) . .
C28 C27 C26 119.5(2) . .
C28 C27 H27 120.23(13) . .
C27 C28 P1 120.33(18) . .
C46 C28 P1 119.96(18) . .
C46 C28 C27 119.6(2) . .
C30 C29 P1 117.92(19) . .
C44 C29 P1 122.03(18) . .
C44 C29 C30 120.0(2) . .
H30 C30 C29 119.99(15) . .
C31 C30 C29 120.0(2) . .
C31 C30 H30 119.99(16) . .
H31 C31 C30 120.22(16) . .
C32 C31 C30 119.6(2) . .
C32 C31 H31 120.22(15) . .
H32 C32 C31 119.70(15) . .
C43 C32 C31 120.6(2) . .
C43 C32 H32 119.70(15) . .
C34 C33 H33 119.69(15) . .
C48 C33 H33 119.69(15) . .
C48 C33 C34 120.6(2) . .
H34 C34 C33 119.99(15) . .
C35 C34 C33 120.0(2) . .
C35 C34 H34 119.99(15) . .
H35 C35 C34 120.26(15) . .
C36 C35 C34 119.5(2) . .
C36 C35 H35 120.26(14) . .
C35 C36 P1 120.04(18) . .
C47 C36 P1 119.75(18) . .
C47 C36 C35 120.2(2) . .
C38 C37 P1 118.16(18) . .
C42 C37 P1 121.92(18) . .
C42 C37 C38 119.9(2) . .
H38 C38 C37 120.05(14) . .
C39 C38 C37 119.9(2) . .
C39 C38 H38 120.05(15) . .
H39 C39 C38 119.82(15) . .
C40 C39 C38 120.4(2) . .
C40 C39 H39 119.82(15) . .
H40 C40 C39 120.11(15) . .
C41 C40 C39 119.8(2) . .
C41 C40 H40 120.11(15) . .
H41 C41 C40 119.59(15) . .
C42 C41 C40 120.8(2) . .
C42 C41 H41 119.59(14) . .
C41 C42 C37 119.2(2) . .
H42 C42 C37 120.41(14) . .
H42 C42 C41 120.41(14) . .
H43 C43 C32 119.87(15) . .
C44 C43 C32 120.3(2) . .
C44 C43 H43 119.87(15) . .
C43 C44 C29 119.5(2) . .
H44 C44 C29 120.25(13) . .
H44 C44 C43 120.25(15) . .
H45 C45 C25 120.12(14) . .
C46 C45 C25 119.8(2) . .
C46 C45 H45 120.12(15) . .
C45 C46 C28 120.3(2) . .
H46 C46 C28 119.85(13) . .
H46 C46 C45 119.85(15) . .
H47 C47 C36 120.02(14) . .
C48 C47 C36 120.0(2) . .
C48 C47 H47 120.02(14) . .
C47 C48 C33 119.7(2) . .
H48 C48 C33 120.14(15) . .
H48 C48 C47 120.14(14) . .
C50 C49 N3 179.2(3) . .
H50a C50 C49 109.5 . .
H50b C50 C49 109.5 . .
H50b C50 H50a 109.5 . .
H50c C50 C49 109.5 . .
H50c C50 H50a 109.5 . .
H50c C50 H50b 109.5 . .

loop_
_geom_bond_atom_site_label_1
_geom_bond_atom_site_label_2
_geom_bond_distance
_geom_bond_site_symmetry_2
Re1 F1 1.9530(13) .
Re1 F2 1.9509(13) .
Re1 F3 1.9544(13) .
Re1 F4 1.9521(13) .
Re1 F5 1.9647(13) .
Re1 F6 1.9613(13) .
C51 P2 1.793(2) .
C51 C12 1.395(3) .
C51 C23 1.399(3) .
P1 C28 1.801(2) .
P1 C29 1.797(2) .
P1 C36 1.796(2) .
P1 C37 1.794(2) .
N3 C49 1.136(4) .
C1 H1 0.9500 .
C1 C2 1.387(4) .
C1 C13 1.381(4) .
C2 H2 0.9500 .
C2 C3 1.388(4) .
C3 H3 0.9500 .
C3 C4 1.393(3) .
C4 P2 1.791(2) .
C4 C14 1.396(3) .
P2 C6 1.794(2) .
P2 C15 1.794(2) .
C6 C7 1.401(3) .
C6 C21 1.398(3) .
C7 H7 0.9500 .
C7 C8 1.386(3) .
C8 H8 0.9500 .
C8 C9 1.386(4) .
C9 H9 0.9500 .
C9 C22 1.389(4) .
C10 H10 0.9500 .
C10 C11 1.378(4) .
C10 C24 1.390(4) .
C11 H11 0.9500 .
C11 C12 1.394(3) .
C12 H12 0.9500 .
C13 H13 0.9500 .
C13 C14 1.388(3) .
C14 H14 0.9500 .
C15 C16 1.391(3) .
C15 C20 1.399(3) .
C16 H16 0.9500 .
C16 C17 1.387(4) .
C17 H17 0.9500 .
C17 C18 1.390(4) .
C18 H18 0.9500 .
C18 C19 1.390(4) .
C19 H19 0.9500 .
C19 C20 1.385(4) .
C20 H20 0.9500 .
C21 H21 0.9500 .
C21 C22 1.388(4) .
C22 H22 0.9500 .
C23 H23 0.9500 .
C23 C24 1.382(3) .
C24 H24 0.9500 .
C25 H25 0.9500 .
C25 C26 1.385(4) .
C25 C45 1.389(4) .
C26 H26 0.9500 .
C26 C27 1.391(3) .
C27 H27 0.9500 .
C27 C28 1.394(3) .
C28 C46 1.403(3) .
C29 C30 1.402(3) .
C29 C44 1.391(3) .
C30 H30 0.9500 .
C30 C31 1.386(4) .
C31 H31 0.9500 .
C31 C32 1.390(4) .
C32 H32 0.9500 .
C32 C43 1.383(4) .
C33 H33 0.9500 .
C33 C34 1.397(4) .
C33 C48 1.384(4) .
C34 H34 0.9500 .
C34 C35 1.383(3) .
C35 H35 0.9500 .
C35 C36 1.404(3) .
C36 C47 1.394(3) .
C37 C38 1.407(3) .
C37 C42 1.396(3) .
C38 H38 0.9500 .
C38 C39 1.377(3) .
C39 H39 0.9500 .
C39 C40 1.392(4) .
C40 H40 0.9500 .
C40 C41 1.385(4) .
C41 H41 0.9500 .
C41 C42 1.392(3) .
C42 H42 0.9500 .
C43 H43 0.9500 .
C43 C44 1.391(3) .
C44 H44 0.9500 .
C45 H45 0.9500 .
C45 C46 1.383(3) .
C46 H46 0.9500 .
C47 H47 0.9500 .
C47 C48 1.391(3) .
C48 H48 0.9500 .
C49 C50 1.463(4) .
C50 H50a 0.9800 .
C50 H50b 0.9800 .
C50 H50c 0.9800 .
